data_4321664
loop_
_publ_author_name
'P. Schollhammer'
'F. Y. P\'etillon'
'J. Talarmin'
'K. W. Muir'
'H. K. Fun'
'K. Chinnakali'

_publ_section_title
;
 Halogenation and Alkylation at a MoIII2(\m-S) Site. Crystal Structure of
 the Metal-Sulfenyl Halide Complex
 [Mo2(\h5-C5Me5)2(\m-SMe)2(\m-SI)(CO)2]I5
;
_journal_name_full 'Inorganic Chemistry'
_journal_page_first 5879
_journal_page_last 5882
_journal_paper_doi 10.1021/ic000591u
_journal_volume 39
_journal_year 2000
_chemical_compound_source 'synthesis by authors'
_chemical_formula_moiety 'C10 H17 Cl4 Mo O'
_chemical_formula_sum 'C10 H17 Cl4 Mo O'
_chemical_formula_weight 390.98
_chemical_name_systematic
;
 ?
;
_space_group_IT_number 36
_symmetry_cell_setting orthorhombic
_symmetry_space_group_name_Hall 'C 2c -2'
_symmetry_space_group_name_H-M 'C m c 21'
_atom_sites_solution_hydrogens geom
_atom_sites_solution_primary direct
_atom_sites_solution_secondary difmap
_audit_creation_method SHELXL
_cell_angle_alpha 90.00
_cell_angle_beta 90.00
_cell_angle_gamma 90.00
_cell_formula_units_Z 4
_cell_length_a 13.9735(10)
_cell_length_b 11.9079(4)
_cell_length_c 8.4183(5)
_cell_measurement_reflns_used 25
_cell_measurement_temperature 293(2)
_cell_measurement_theta_max 21.7
_cell_measurement_theta_min 9.9
_cell_volume 1400.76(14)
_computing_cell_refinement 'CAD4 Express (Enraf Nonius, 1992)'
_computing_data_collection 'CAD4 Express (Enraf Nonius, 1992)'
_computing_data_reduction 'XCAD4 (Harms, 1996)'
_computing_structure_refinement 'SHELXL-93 (Sheldrick, 1993)'
_computing_structure_solution 'SHELXS-86 (Sheldrick, 1990)'
_diffrn_ambient_temperature 293(2)
_diffrn_measurement_device 'CAD4 Diffractometer'
_diffrn_measurement_method 'omega/2theta scans'
_diffrn_radiation_monochromator graphite
_diffrn_radiation_source 'fine-focus sealed tube'
_diffrn_radiation_type MoK\a
_diffrn_radiation_wavelength 0.71073
_diffrn_reflns_av_R_equivalents 0.0305
_diffrn_reflns_av_sigmaI/netI 0.0357
_diffrn_reflns_limit_h_max 19
_diffrn_reflns_limit_h_min -2
_diffrn_reflns_limit_k_max 2
_diffrn_reflns_limit_k_min -16
_diffrn_reflns_limit_l_max 1
_diffrn_reflns_limit_l_min -11
_diffrn_reflns_number 2653
_diffrn_reflns_theta_max 29.94
_diffrn_reflns_theta_min 2.25
_diffrn_standards_decay_% 3.7
_diffrn_standards_interval_time 120
_diffrn_standards_number 3
_exptl_absorpt_coefficient_mu 1.676
_exptl_absorpt_correction_T_max 0.6468
_exptl_absorpt_correction_T_min 0.5562
_exptl_absorpt_correction_type empirical
_exptl_crystal_colour red
_exptl_crystal_density_diffrn 1.854
_exptl_crystal_description block
_exptl_crystal_F_000 780
_exptl_crystal_size_max 0.35
_exptl_crystal_size_mid 0.28
_exptl_crystal_size_min 0.24
_refine_diff_density_max 0.750
_refine_diff_density_min -0.564
_refine_diff_density_rms 0.112
_refine_ls_abs_structure_details 'Flack H D (1983), Acta Cryst. A39, 876-881'
_refine_ls_abs_structure_Flack 0.01(15)
_refine_ls_extinction_method none
_refine_ls_goodness_of_fit_all 1.003
_refine_ls_goodness_of_fit_obs 0.995
_refine_ls_hydrogen_treatment mixed
_refine_ls_matrix_type full
_refine_ls_number_parameters 87
_refine_ls_number_reflns 1251
_refine_ls_number_restraints 1
_refine_ls_restrained_S_all 1.003
_refine_ls_restrained_S_obs 0.994
_refine_ls_R_factor_all 0.0422
_refine_ls_R_factor_obs 0.0334
_refine_ls_shift/esd_max -0.028
_refine_ls_shift/esd_mean 0.002
_refine_ls_structure_factor_coef Fsqd
_refine_ls_weighting_details 'w=1/[\s^2^(Fo^2^)+(0.0573P)^2^+0.0000P] where P=(Fo^2^+2Fc^2^)/3'
_refine_ls_weighting_scheme calc
_refine_ls_wR_factor_all 0.0837
_refine_ls_wR_factor_obs 0.0788
_reflns_number_observed 1135
_reflns_number_total 1251
_reflns_observed_criterion >2sigma(I)
_cod_data_source_file ic000591u_1.cif
_cod_data_source_block p
_cod_depositor_comments
;
The following automatic conversions were performed:

'_refine_ls_weighting_scheme' value 'calc
w=1/[\s^2^(Fo^2^)+(0.0573P)^2^+0.0000P] where P=(Fo^2^+2Fc^2^)/3' was
changed to 'calc'. New tag '_refine_ls_weighting_details' was
created. The value of the new tag was set to
'w=1/[\s^2^(Fo^2^)+(0.0573P)^2^+0.0000P] where P=(Fo^2^+2Fc^2^)/3'.

Automatic conversion script
Id: cif_fix_values 3143 2015-03-26 13:38:13Z robertas 
;
_cod_database_code 4321664

loop_
_symmetry_equiv_pos_as_xyz
'x, y, z'
'-x, -y, z+1/2'
'x, -y, z+1/2'
'-x, y, z'
'x+1/2, y+1/2, z'
'-x+1/2, -y+1/2, z+1/2'
'x+1/2, -y+1/2, z+1/2'
'-x+1/2, y+1/2, z'

loop_
_atom_site_aniso_label
_atom_site_aniso_U_11
_atom_site_aniso_U_22
_atom_site_aniso_U_33
_atom_site_aniso_U_23
_atom_site_aniso_U_13
_atom_site_aniso_U_12
Mo1 0.0325(2) 0.0251(2) 0.0264(2) -0.0061(3) 0.000 0.000
Cl1 0.0401(6) 0.0702(8) 0.0332(7) -0.0048(7) 0.0121(5) -0.0014(6)
Cl2 0.0778(10) 0.0430(7) 0.0639(9) -0.0114(7) -0.0077(8) 0.0320(7)
O1 0.070(5) 0.068(4) 0.064(5) -0.043(4) 0.000 0.000
C1 0.036(3) 0.022(2) 0.026(3) 0.002(2) 0.000 0.000
C2 0.027(2) 0.029(2) 0.023(2) -0.004(2) 0.001(2) -0.006(2)
C3 0.034(2) 0.025(2) 0.024(2) -0.001(2) -0.004(2) 0.005(2)
C4 0.062(4) 0.031(2) 0.038(3) 0.003(5) 0.000 0.000
C5 0.032(2) 0.060(3) 0.047(3) -0.004(3) 0.001(2) -0.013(2)
C6 0.062(3) 0.054(3) 0.041(3) 0.009(3) -0.015(3) 0.019(3)

loop_
_atom_site_label
_atom_site_type_symbol
_atom_site_fract_x
_atom_site_fract_y
_atom_site_fract_z
_atom_site_U_iso_or_equiv
_atom_site_thermal_displace_type
_atom_site_occupancy
_atom_site_calc_flag
_atom_site_refinement_flags
_atom_site_disorder_group
Mo1 Mo 0.0000 0.77904(3) -0.35559(3) 0.02803(14) Uani 1 d S .
Cl1 Cl -0.11650(10) 0.70003(13) -0.1769(2) 0.0478(3) Uani 1 d . .
Cl2 Cl -0.12054(12) 0.91693(11) -0.4209(3) 0.0616(4) Uani 1 d . .
O1 O 0.0000 0.8938(7) -0.1474(10) 0.067(2) Uani 1 d S .
C1 C 0.0000 0.5952(5) -0.4592(8) 0.0281(12) Uani 1 d S .
C2 C -0.0821(3) 0.6492(4) -0.5229(6) 0.0265(8) Uani 1 d . .
C3 C -0.0509(3) 0.7340(3) -0.6281(6) 0.0277(9) Uani 1 d . .
C4 C 0.0000 0.4907(5) -0.3620(14) 0.0435(15) Uani 1 d S .
H41 H 0.0000 0.4278(5) -0.4325(14) 0.080(9) Uiso 1 d SR .
H42 H 0.0564 0.4899(5) -0.2982(14) 0.080(9) Uiso 1 d R .
C5 C -0.1835(3) 0.6103(5) -0.5104(8) 0.0465(13) Uani 1 d . .
H51 H -0.1890(8) 0.5566(33) -0.4258(42) 0.080(9) Uiso 1 calc R .
H52 H -0.2025(12) 0.5760(39) -0.6086(23) 0.080(9) Uiso 1 calc R .
H53 H -0.2243(6) 0.6734(9) -0.4887(61) 0.080(9) Uiso 1 calc R .
C6 C -0.1120(5) 0.7980(4) -0.7410(8) 0.0521(15) Uani 1 d . .
H61 H -0.1121(29) 0.7610(24) -0.8423(19) 0.080(9) Uiso 1 calc R .
H62 H -0.0871(22) 0.8726(15) -0.7529(48) 0.080(9) Uiso 1 calc R .
H63 H -0.1762(10) 0.8016(37) -0.7007(31) 0.080(9) Uiso 1 calc R .
H1 H -0.0530(47) 0.9127(53) -0.1215(104) 0.063(23) Uiso 1 d . .

loop_
_atom_type_symbol
_atom_type_description
_atom_type_scat_dispersion_real
_atom_type_scat_dispersion_imag
_atom_type_scat_source
C C 0.0033 0.0016 'International Tables Vol C Tables 4.2.6.8 and 6.1.1.4'
H H 0.0000 0.0000 'International Tables Vol C Tables 4.2.6.8 and 6.1.1.4'
Cl Cl 0.1484 0.1585 'International Tables Vol C Tables 4.2.6.8 and 6.1.1.4'
Mo Mo -1.6832 0.6857 'International Tables Vol C Tables 4.2.6.8 and 6.1.1.4'
O O 0.0106 0.0060 'International Tables Vol C Tables 4.2.6.8 and 6.1.1.4'

loop_
_geom_angle_atom_site_label_1
_geom_angle_atom_site_label_2
_geom_angle_atom_site_label_3
_geom_angle
_geom_angle_site_symmetry_1
_geom_angle_site_symmetry_3
_geom_angle_publ_flag
O1 Mo1 C1 149.7(3) . . ?
O1 Mo1 C2 149.79(13) . . ?
C1 Mo1 C2 34.85(13) . . ?
O1 Mo1 C2 149.79(13) . 4 ?
C1 Mo1 C2 34.85(13) . 4 ?
C2 Mo1 C2 57.5(2) . 4 ?
O1 Mo1 Cl1 75.4(2) . 4 ?
C1 Mo1 Cl1 82.44(13) . 4 ?
C2 Mo1 Cl1 116.16(12) . 4 ?
C2 Mo1 Cl1 77.91(11) 4 4 ?
O1 Mo1 Cl1 75.4(2) . . ?
C1 Mo1 Cl1 82.44(13) . . ?
C2 Mo1 Cl1 77.91(11) . . ?
C2 Mo1 Cl1 116.16(12) 4 . ?
Cl1 Mo1 Cl1 85.07(8) 4 . ?
O1 Mo1 Cl2 76.2(2) . . ?
C1 Mo1 Cl2 123.17(11) . . ?
C2 Mo1 Cl2 88.32(12) . . ?
C2 Mo1 Cl2 129.90(13) 4 . ?
Cl1 Mo1 Cl2 151.54(7) 4 . ?
Cl1 Mo1 Cl2 86.35(6) . . ?
O1 Mo1 Cl2 76.2(2) . 4 ?
C1 Mo1 Cl2 123.17(11) . 4 ?
C2 Mo1 Cl2 129.90(13) . 4 ?
C2 Mo1 Cl2 88.32(12) 4 4 ?
Cl1 Mo1 Cl2 86.35(6) 4 4 ?
Cl1 Mo1 Cl2 151.54(7) . 4 ?
Cl2 Mo1 Cl2 88.42(9) . 4 ?
O1 Mo1 C3 150.4(2) . . ?
C1 Mo1 C3 56.8(2) . . ?
C2 Mo1 C3 33.83(14) . . ?
C2 Mo1 C3 56.44(14) 4 . ?
Cl1 Mo1 C3 133.83(10) 4 . ?
Cl1 Mo1 C3 107.57(11) . . ?
Cl2 Mo1 C3 74.60(11) . . ?
Cl2 Mo1 C3 97.90(12) 4 . ?
O1 Mo1 C3 150.4(2) . 4 ?
C1 Mo1 C3 56.8(2) . 4 ?
C2 Mo1 C3 56.44(14) . 4 ?
C2 Mo1 C3 33.83(14) 4 4 ?
Cl1 Mo1 C3 107.57(11) 4 4 ?
Cl1 Mo1 C3 133.83(10) . 4 ?
Cl2 Mo1 C3 97.90(12) . 4 ?
Cl2 Mo1 C3 74.60(11) 4 4 ?
C3 Mo1 C3 33.6(2) . 4 ?
Mo1 O1 H1 112.7(57) . . ?
C2 C1 C2 107.8(5) . 4 ?
C2 C1 C4 125.9(2) . . ?
C2 C1 C4 125.9(2) 4 . ?
C2 C1 Mo1 73.7(3) . . ?
C2 C1 Mo1 73.7(3) 4 . ?
C4 C1 Mo1 125.0(5) . . ?
C1 C2 C3 108.1(4) . . ?
C1 C2 C5 126.8(4) . . ?
C3 C2 C5 124.0(5) . . ?
C1 C2 Mo1 71.5(3) . . ?
C3 C2 Mo1 76.0(2) . . ?
C5 C2 Mo1 128.0(4) . . ?
C2 C3 C3 108.0(3) . 4 ?
C2 C3 C6 126.1(5) . . ?
C3 C3 C6 125.0(3) 4 . ?
C2 C3 Mo1 70.1(2) . . ?
C3 C3 Mo1 73.20(11) 4 . ?
C6 C3 Mo1 130.5(3) . . ?
C1 C4 H41 108.3(5) . . ?
C1 C4 H42 108.5(2) . . ?
H41 C4 H42 110.0 . . ?
C2 C5 H51 109.5(3) . . ?
C2 C5 H52 109.5(3) . . ?
H51 C5 H52 109.5 . . ?
C2 C5 H53 109.5(3) . . ?
H51 C5 H53 109.5 . . ?
H52 C5 H53 109.5 . . ?
C3 C6 H61 109.5(3) . . ?
C3 C6 H62 109.5(3) . . ?
H61 C6 H62 109.5 . . ?
C3 C6 H63 109.5(3) . . ?
H61 C6 H63 109.5 . . ?
H62 C6 H63 109.5 . . ?

loop_
_geom_bond_atom_site_label_1
_geom_bond_atom_site_label_2
_geom_bond_distance
_geom_bond_site_symmetry_2
_geom_bond_publ_flag
Mo1 O1 2.222(7) . ?
Mo1 C1 2.356(6) . ?
Mo1 C2 2.385(4) . ?
Mo1 C2 2.385(4) 4 ?
Mo1 Cl1 2.4080(15) 4 ?
Mo1 Cl1 2.4080(15) . ?
Mo1 Cl2 2.4156(14) . ?
Mo1 Cl2 2.4156(14) 4 ?
Mo1 C3 2.461(5) . ?
Mo1 C3 2.461(5) 4 ?
O1 H1 0.80(7) . ?
C1 C2 1.420(5) . ?
C1 C2 1.420(5) 4 ?
C1 C4 1.490(10) . ?
C2 C3 1.412(6) . ?
C2 C5 1.495(6) . ?
C3 C3 1.422(9) 4 ?
C3 C6 1.487(7) . ?
C4 H41 0.96 . ?
C4 H42 0.95 . ?
C5 H51 0.96 . ?
C5 H52 0.96 . ?
C5 H53 0.96 . ?
C6 H61 0.96 . ?
C6 H62 0.96 . ?
C6 H63 0.96 . ?
